data_4506658
loop_
_publ_author_name
'Ebenezer, Samuel'
'Muthiah, P. Thomas'

_publ_section_title
;
 Design of Co-crystals/Salts of Aminopyrimidines and Carboxylic Acids
 through Recurrently Occurring Synthons
;
_journal_issue 7
_journal_name_full 'Crystal Growth &amp; Design'
_journal_page_first 3766
_journal_paper_doi 10.1021/cg3005954
_journal_volume 12
_journal_year 2012
_chemical_formula_moiety 'C6 H10 N3 O2, C7 H4 Cl O3'
_chemical_formula_sum 'C13 H14 Cl N3 O5'
_chemical_formula_weight 327.72
_chemical_name_systematic
;
 2-amino-4,6-dimethoxypyrimidine-5-chlorosalicylic acid
;
_space_group_IT_number 61
_symmetry_cell_setting orthorhombic
_symmetry_space_group_name_Hall '-P 2ac 2ab'
_symmetry_space_group_name_H-M 'P b c a'
_atom_sites_solution_hydrogens geom
_atom_sites_solution_primary direct
_atom_sites_solution_secondary difmap
_audit_creation_method SHELXL-97
_cell_angle_alpha 90.00
_cell_angle_beta 90.00
_cell_angle_gamma 90.00
_cell_formula_units_Z 8
_cell_length_a 14.4255(2)
_cell_length_b 11.6661(2)
_cell_length_c 17.4006(2)
_cell_measurement_reflns_used 5049
_cell_measurement_temperature 293(2)
_cell_measurement_theta_max 32.0
_cell_measurement_theta_min 2.3
_cell_volume 2928.34(7)
_computing_cell_refinement 'SAINT (Bruker, 2008)'
_computing_data_collection 'SMART APEX II (Bruker, 2008)'
_computing_data_reduction 'SAINT (Bruker, 2008)'
_computing_molecular_graphics 'Mercury 2.2 (Macrae et al., 2006)'
_computing_publication_material 'PLATON (Spek, 2003)'
_computing_structure_refinement 'SHELXL-97 (Sheldrick, 2008)'
_computing_structure_solution 'SHELXS-97 (Sheldrick, 2008)'
_diffrn_ambient_temperature 293(2)
_diffrn_measured_fraction_theta_full 0.996
_diffrn_measured_fraction_theta_max 0.996
_diffrn_measurement_device_type 'Bruker SMART APEX II CCD area-detector'
_diffrn_measurement_method '\f and \w scans'
_diffrn_radiation_monochromator graphite
_diffrn_radiation_source 'fine-focus sealed tube'
_diffrn_radiation_type MoK\a
_diffrn_radiation_wavelength 0.71073
_diffrn_reflns_av_R_equivalents 0.0327
_diffrn_reflns_av_sigmaI/netI 0.0308
_diffrn_reflns_limit_h_max 17
_diffrn_reflns_limit_h_min -21
_diffrn_reflns_limit_k_max 16
_diffrn_reflns_limit_k_min -17
_diffrn_reflns_limit_l_max 24
_diffrn_reflns_limit_l_min -25
_diffrn_reflns_number 20538
_diffrn_reflns_theta_full 31.95
_diffrn_reflns_theta_max 31.95
_diffrn_reflns_theta_min 2.34
_exptl_absorpt_coefficient_mu 0.289
_exptl_absorpt_correction_T_max 0.9498
_exptl_absorpt_correction_T_min 0.9339
_exptl_absorpt_correction_type multi-scan
_exptl_absorpt_process_details 'SADABS; (Bruker, 2008)'
_exptl_crystal_colour colourless
_exptl_crystal_density_diffrn 1.487
_exptl_crystal_density_method 'not measured'
_exptl_crystal_description prism
_exptl_crystal_F_000 1360
_exptl_crystal_size_max 0.24
_exptl_crystal_size_mid 0.20
_exptl_crystal_size_min 0.18
_refine_diff_density_max 0.275
_refine_diff_density_min -0.317
_refine_diff_density_rms 0.049
_refine_ls_extinction_method none
_refine_ls_goodness_of_fit_ref 1.028
_refine_ls_hydrogen_treatment constr
_refine_ls_matrix_type full
_refine_ls_number_parameters 202
_refine_ls_number_reflns 5049
_refine_ls_number_restraints 0
_refine_ls_restrained_S_all 1.028
_refine_ls_R_factor_all 0.0866
_refine_ls_R_factor_gt 0.0484
_refine_ls_shift/su_max 0.000
_refine_ls_shift/su_mean 0.000
_refine_ls_structure_factor_coef Fsqd
_refine_ls_weighting_details 'calc w=1/[\s^2^(Fo^2^)+(0.0600P)^2^+0.6027P] where P=(Fo^2^+2Fc^2^)/3'
_refine_ls_weighting_scheme calc
_refine_ls_wR_factor_gt 0.1213
_refine_ls_wR_factor_ref 0.1390
_reflns_number_gt 3122
_reflns_number_total 5049
_reflns_threshold_expression >2sigma(I)
_cod_duplicate_entry 4506402
_cod_data_source_file cg3005954_si_001.cif
_cod_data_source_block MOP5CSA
_cod_depositor_comments
;
The following automatic conversions were performed:

'_symmetry_cell_setting' value 'Orthorhombic' changed to
'orthorhombic' according to
/home/saulius/struct/CIF-dictionaries/cif_core.dic dictionary named
'cif_core.dic' version 2.4.2 from 2011-04-26.

Automatic conversion script
Id: cif_fix_values 1891 2012-01-12 08:04:46Z andrius 
;
_cod_database_code 4506658

loop_
_symmetry_equiv_pos_as_xyz
'x, y, z'
'-x+1/2, -y, z+1/2'
'x+1/2, -y+1/2, -z'
'-x, y+1/2, -z+1/2'
'-x, -y, -z'
'x-1/2, y, -z-1/2'
'-x-1/2, y-1/2, z'
'x, -y-1/2, z-1/2'

loop_
_atom_site_label
_atom_site_type_symbol
_atom_site_fract_x
_atom_site_fract_y
_atom_site_fract_z
_atom_site_U_iso_or_equiv
_atom_site_adp_type
_atom_site_occupancy
_atom_site_symmetry_multiplicity
_atom_site_calc_flag
_atom_site_refinement_flags
Cl1 Cl 0.70478(4) 0.38958(5) -0.07284(3) 0.07065(18) Uani 1 1 d .
N3 N 0.54631(9) 0.65695(10) 0.46236(7) 0.0406(3) Uani 1 1 d .
N1 N 0.58452(9) 0.64007(9) 0.33073(6) 0.0388(3) Uani 1 1 d .
H1 H 0.5908 0.5969 0.2910 0.047 Uiso 1 1 calc R
O7 O 0.55617(9) 0.83617(9) 0.51626(6) 0.0509(3) Uani 1 1 d .
O8 O 0.62697(9) 0.78488(9) 0.25536(6) 0.0476(3) Uani 1 1 d .
C5 C 0.59044(11) 0.82258(12) 0.38762(8) 0.0398(3) Uani 1 1 d .
H5 H 0.6005 0.9012 0.3852 0.048 Uiso 1 1 calc R
O1 O 0.60079(10) 0.50464(9) 0.20862(6) 0.0571(3) Uani 1 1 d .
C10 C 0.64508(10) 0.33150(11) 0.14845(8) 0.0381(3) Uani 1 1 d .
O2 O 0.60116(11) 0.34683(10) 0.27856(7) 0.0660(4) Uani 1 1 d .
N2 N 0.54351(11) 0.48224(10) 0.40059(7) 0.0568(4) Uani 1 1 d .
H2A H 0.5265 0.4500 0.4427 0.068 Uiso 1 1 calc R
H2B H 0.5510 0.4417 0.3598 0.068 Uiso 1 1 calc R
C9 C 0.61324(11) 0.39986(12) 0.21633(9) 0.0423(3) Uani 1 1 d .
C2 C 0.55816(11) 0.59421(11) 0.39849(8) 0.0395(3) Uani 1 1 d .
C6 C 0.60108(10) 0.75411(12) 0.32517(8) 0.0366(3) Uani 1 1 d .
C4 C 0.56358(11) 0.76846(12) 0.45561(8) 0.0385(3) Uani 1 1 d .
C15 C 0.65714(11) 0.38444(13) 0.07776(8) 0.0406(3) Uani 1 1 d .
H15 H 0.6445 0.4622 0.0724 0.049 Uiso 1 1 calc R
O3 O 0.65268(13) 0.15764(10) 0.22215(8) 0.0722(4) Uani 1 1 d .
H3 H 0.6422 0.2036 0.2567 0.108 Uiso 1 1 calc R
C14 C 0.68783(12) 0.32211(14) 0.01554(9) 0.0469(4) Uani 1 1 d .
C8 C 0.64399(14) 0.90522(14) 0.24331(10) 0.0540(4) Uani 1 1 d .
H8A H 0.5884 0.9477 0.2538 0.081 Uiso 1 1 calc R
H8B H 0.6625 0.9177 0.1910 0.081 Uiso 1 1 calc R
H8C H 0.6924 0.9304 0.2772 0.081 Uiso 1 1 calc R
C11 C 0.66371(12) 0.21414(13) 0.15566(10) 0.0481(4) Uani 1 1 d .
C12 C 0.69357(14) 0.15298(15) 0.09158(12) 0.0616(5) Uani 1 1 d .
H12 H 0.7054 0.0749 0.0960 0.074 Uiso 1 1 calc R
C7 C 0.53668(17) 0.78577(15) 0.58996(9) 0.0678(6) Uani 1 1 d .
H7A H 0.4759 0.7522 0.5892 0.102 Uiso 1 1 calc R
H7B H 0.5393 0.8439 0.6289 0.102 Uiso 1 1 calc R
H7C H 0.5818 0.7275 0.6009 0.102 Uiso 1 1 calc R
C13 C 0.70570(14) 0.20620(15) 0.02213(11) 0.0586(5) Uani 1 1 d .
H13 H 0.7258 0.1646 -0.0203 0.070 Uiso 1 1 calc R

loop_
_atom_site_aniso_label
_atom_site_aniso_U_11
_atom_site_aniso_U_22
_atom_site_aniso_U_33
_atom_site_aniso_U_23
_atom_site_aniso_U_13
_atom_site_aniso_U_12
Cl1 0.0919(4) 0.0703(3) 0.0498(3) 0.0096(2) 0.0235(2) 0.0172(3)
N3 0.0610(8) 0.0301(6) 0.0307(6) -0.0010(4) 0.0008(5) -0.0051(5)
N1 0.0593(8) 0.0291(6) 0.0280(5) -0.0010(4) 0.0009(5) -0.0032(5)
O7 0.0854(9) 0.0332(5) 0.0343(5) -0.0065(4) 0.0027(5) -0.0095(5)
O8 0.0731(8) 0.0337(5) 0.0361(5) 0.0046(4) 0.0072(5) -0.0042(5)
C5 0.0542(9) 0.0272(6) 0.0382(7) 0.0008(5) -0.0011(6) -0.0036(6)
O1 0.1000(10) 0.0313(5) 0.0400(6) -0.0034(4) 0.0050(6) 0.0062(6)
C10 0.0415(8) 0.0291(6) 0.0436(7) -0.0020(5) 0.0048(6) -0.0006(6)
O2 0.1129(11) 0.0394(6) 0.0457(7) 0.0046(5) 0.0234(7) 0.0063(7)
N2 0.1072(13) 0.0293(6) 0.0338(6) -0.0012(5) 0.0118(7) -0.0134(7)
C9 0.0551(9) 0.0319(7) 0.0398(7) -0.0017(5) 0.0025(7) -0.0020(6)
C2 0.0575(9) 0.0292(6) 0.0318(6) 0.0003(5) -0.0008(6) -0.0051(6)
C6 0.0455(8) 0.0312(6) 0.0332(6) 0.0043(5) -0.0014(6) -0.0029(6)
C4 0.0512(9) 0.0316(7) 0.0327(7) -0.0029(5) -0.0029(6) -0.0027(6)
C15 0.0446(8) 0.0319(7) 0.0453(8) -0.0009(6) 0.0035(6) 0.0014(6)
O3 0.1148(12) 0.0343(6) 0.0674(8) 0.0127(6) 0.0307(8) 0.0115(7)
C14 0.0507(9) 0.0445(8) 0.0455(8) 0.0010(6) 0.0115(7) 0.0032(7)
C8 0.0757(12) 0.0372(8) 0.0489(9) 0.0104(7) 0.0116(8) -0.0074(8)
C11 0.0572(10) 0.0329(7) 0.0544(9) 0.0043(6) 0.0142(8) 0.0022(7)
C12 0.0795(13) 0.0318(8) 0.0736(12) 0.0008(8) 0.0262(10) 0.0108(8)
C7 0.1242(18) 0.0464(9) 0.0327(8) -0.0080(6) 0.0065(9) -0.0146(10)
C13 0.0708(12) 0.0447(9) 0.0602(10) -0.0089(8) 0.0227(9) 0.0083(8)

loop_
_atom_type_symbol
_atom_type_description
_atom_type_scat_dispersion_real
_atom_type_scat_dispersion_imag
_atom_type_scat_source
C C 0.0033 0.0016 'International Tables Vol C Tables 4.2.6.8 and 6.1.1.4'
H H 0.0000 0.0000 'International Tables Vol C Tables 4.2.6.8 and 6.1.1.4'
N N 0.0061 0.0033 'International Tables Vol C Tables 4.2.6.8 and 6.1.1.4'
O O 0.0106 0.0060 'International Tables Vol C Tables 4.2.6.8 and 6.1.1.4'
Cl Cl 0.1484 0.1585 'International Tables Vol C Tables 4.2.6.8 and 6.1.1.4'

loop_
_geom_angle_atom_site_label_1
_geom_angle_atom_site_label_2
_geom_angle_atom_site_label_3
_geom_angle
C4 N3 C2 115.89(12)
C2 N1 C6 120.09(11)
C2 N1 H1 120.0
C6 N1 H1 120.0
C4 O7 C7 118.89(11)
C6 O8 C8 116.56(12)
C6 C5 C4 116.34(12)
C6 C5 H5 121.8
C4 C5 H5 121.8
C15 C10 C11 119.37(13)
C15 C10 C9 120.05(12)
C11 C10 C9 120.57(13)
C2 N2 H2A 120.0
C2 N2 H2B 120.0
H2A N2 H2B 120.0
O1 C9 O2 123.79(14)
O1 C9 C10 118.87(13)
O2 C9 C10 117.34(13)
N2 C2 N3 119.68(13)
N2 C2 N1 117.41(13)
N3 C2 N1 122.91(12)
O8 C6 N1 112.49(12)
O8 C6 C5 127.47(12)
N1 C6 C5 120.04(12)
O7 C4 N3 119.91(12)
O7 C4 C5 115.38(12)
N3 C4 C5 124.71(13)
C14 C15 C10 120.15(14)
C14 C15 H15 119.9
C10 C15 H15 119.9
C11 O3 H3 109.5
C15 C14 C13 120.77(15)
C15 C14 Cl1 119.98(12)
C13 C14 Cl1 119.25(13)
O8 C8 H8A 109.5
O8 C8 H8B 109.5
H8A C8 H8B 109.5
O8 C8 H8C 109.5
H8A C8 H8C 109.5
H8B C8 H8C 109.5
O3 C11 C12 118.41(14)
O3 C11 C10 122.33(14)
C12 C11 C10 119.25(15)
C13 C12 C11 120.92(15)
C13 C12 H12 119.5
C11 C12 H12 119.5
O7 C7 H7A 109.5
O7 C7 H7B 109.5
H7A C7 H7B 109.5
O7 C7 H7C 109.5
H7A C7 H7C 109.5
H7B C7 H7C 109.5
C12 C13 C14 119.54(16)
C12 C13 H13 120.2
C14 C13 H13 120.2

loop_
_geom_bond_atom_site_label_1
_geom_bond_atom_site_label_2
_geom_bond_distance
Cl1 C14 1.7448(17)
N3 C4 1.3298(18)
N3 C2 1.3417(18)
N1 C2 1.3494(17)
N1 C6 1.3551(17)
N1 H1 0.8600
O7 C4 1.3226(16)
O7 C7 1.4387(19)
O8 C6 1.3205(16)
O8 C8 1.4405(18)
C5 C6 1.3573(19)
C5 C4 1.3958(19)
C5 H5 0.9300
O1 C9 1.2428(18)
C10 C15 1.387(2)
C10 C11 1.401(2)
C10 C9 1.497(2)
O2 C9 1.2592(18)
N2 C2 1.3238(18)
N2 H2A 0.8600
N2 H2B 0.8600
C15 C14 1.377(2)
C15 H15 0.9300
O3 C11 1.341(2)
O3 H3 0.8200
C14 C13 1.381(2)
C8 H8A 0.9600
C8 H8B 0.9600
C8 H8C 0.9600
C11 C12 1.392(2)
C12 C13 1.370(3)
C12 H12 0.9300
C7 H7A 0.9600
C7 H7B 0.9600
C7 H7C 0.9600
C13 H13 0.9300
